data_4111489
loop_
_publ_author_name
'Reyes Garc\'ia-Zarracino'
'Herbert H\"opfl'

_publ_contact_author_address
;
     Centro de Inverstigaciones Qu\'imicas
     Universidad Aut\'onoma del Estado de Morelos
     Av. Universidad 1001, C.P. 62210 Cuernavaca
     M\'exico
;
_publ_contact_author_email hhopfl@buzon.uaem.mx
_publ_contact_author_fax '+52 777-329-7997'
_publ_contact_author_name 'Herbert H\"opfl'
_publ_contact_author_phone '+52 777-329-7997'
_publ_section_title
;
 Self-Assembly of Diorganotin(IV) Oxides (R = Me,nBu, Ph) and
 2,5-Pyridinedicarboxylic Acid to Polymeric and Trinuclear Macrocyclic
 Hybrids with Porous Solid-State Structures: Influence of Substituents and
 Solvent on the Supramolecular Structure
;
_journal_name_full 'Journal of the American Chemical Society'
_journal_page_first 3120
_journal_page_last 3130
_journal_paper_doi 10.1021/ja0437095
_journal_volume 127
_journal_year 2005
_chemical_formula_moiety 'C63 H57 N3 O15 S3 Sn3, 5(C2 H6 O S)'
_chemical_formula_sum 'C73 H87 N3 O20 S8 Sn3'
_chemical_formula_weight 1939.01
_chemical_melting_point 573
_chemical_name_systematic
; 
 ? 
;
_space_group_IT_number 2
_symmetry_cell_setting triclinic
_symmetry_space_group_name_Hall '-P 1'
_symmetry_space_group_name_H-M 'P -1'
_atom_sites_solution_hydrogens geom
_atom_sites_solution_primary direct
_atom_sites_solution_secondary difmap
_audit_creation_method SHELXL-97
_cell_angle_alpha 102.151(3)
_cell_angle_beta 104.815(4)
_cell_angle_gamma 119.645(3)
_cell_formula_units_Z 2
_cell_length_a 17.878(3)
_cell_length_b 17.958(3)
_cell_length_c 18.053(3)
_cell_measurement_reflns_used 2645
_cell_measurement_temperature 293(2)
_cell_measurement_theta_max 35.2
_cell_measurement_theta_min 4.5
_cell_volume 4461.1(13)
_computing_cell_refinement 'Bruker SAINT'
_computing_data_collection 'Bruker SMART'
_computing_data_reduction 'Bruker SAINT'
_computing_molecular_graphics 'Bruker SHELXTL'
_computing_publication_material 'Bruker SHELXTL'
_computing_structure_refinement 'SHELXL-97 (Sheldrick, 1997)'
_computing_structure_solution 'SHELXS-97 (Sheldrick, 1990)'
_diffrn_ambient_temperature 293(2)
_diffrn_measured_fraction_theta_full 0.996
_diffrn_measured_fraction_theta_max 0.996
_diffrn_measurement_device_type 'CCD area detector'
_diffrn_measurement_method 'phi and omega scans'
_diffrn_radiation_monochromator graphite
_diffrn_radiation_source 'fine-focus sealed tube'
_diffrn_radiation_type MoK\a
_diffrn_radiation_wavelength 0.71073
_diffrn_reflns_av_R_equivalents 0.1170
_diffrn_reflns_av_sigmaI/netI 0.1893
_diffrn_reflns_limit_h_max 22
_diffrn_reflns_limit_h_min -22
_diffrn_reflns_limit_k_max 22
_diffrn_reflns_limit_k_min -22
_diffrn_reflns_limit_l_max 22
_diffrn_reflns_limit_l_min -22
_diffrn_reflns_number 46940
_diffrn_reflns_theta_full 26.00
_diffrn_reflns_theta_max 26.00
_diffrn_reflns_theta_min 1.27
_exptl_absorpt_coefficient_mu 1.084
_exptl_absorpt_correction_T_max 0.878
_exptl_absorpt_correction_T_min 0.764
_exptl_absorpt_correction_type empirical
_exptl_absorpt_process_details SADABS
_exptl_crystal_colour colorless
_exptl_crystal_density_diffrn 1.444
_exptl_crystal_description rectangular
_exptl_crystal_F_000 1968
_exptl_crystal_size_max 0.26
_exptl_crystal_size_mid 0.20
_exptl_crystal_size_min 0.12
_refine_diff_density_max 1.118
_refine_diff_density_min -0.747
_refine_diff_density_rms 0.154
_refine_ls_extinction_method none
_refine_ls_goodness_of_fit_ref 0.963
_refine_ls_hydrogen_treatment constr
_refine_ls_matrix_type full
_refine_ls_number_parameters 862
_refine_ls_number_reflns 17452
_refine_ls_number_restraints 199
_refine_ls_restrained_S_all 0.960
_refine_ls_R_factor_all 0.2035
_refine_ls_R_factor_gt 0.0904
_refine_ls_shift/su_max 3.401
_refine_ls_shift/su_mean 0.047
_refine_ls_structure_factor_coef Fsqd
_refine_ls_weighting_details 'calc w=1/[\s^2^(Fo^2^)+(0.1207P)^2^+25.0244P] where P=(Fo^2^+2Fc^2^)/3'
_refine_ls_weighting_scheme calc
_refine_ls_wR_factor_gt 0.2316
_refine_ls_wR_factor_ref 0.2912
_reflns_number_gt 7604
_reflns_number_total 17452
_reflns_threshold_expression >2sigma(I)
_cod_data_source_file ja0437095si20041202_030437_5.cif
_cod_data_source_block reyefivx
_cod_original_cell_volume 4460.9(14)
_cod_database_code 4111489

loop_
_symmetry_equiv_pos_as_xyz
'x, y, z'
'-x, -y, -z'

loop_
_atom_site_label
_atom_site_type_symbol
_atom_site_fract_x
_atom_site_fract_y
_atom_site_fract_z
_atom_site_U_iso_or_equiv
_atom_site_adp_type
_atom_site_occupancy
_atom_site_symmetry_multiplicity
_atom_site_calc_flag
_atom_site_refinement_flags
_atom_site_disorder_assembly
_atom_site_disorder_group
Sn1 Sn 0.83962(6) 0.23611(6) 0.76794(6) 0.0492(3) Uani 1 1 d . A .
Sn2 Sn 0.78992(6) 0.68034(6) 0.73574(6) 0.0527(3) Uani 1 1 d . B .
Sn3 Sn 1.28461(6) 0.71419(6) 0.74799(7) 0.0633(3) Uani 1 1 d . C .
S1 S 0.6328(2) 0.0760(2) 0.7704(2) 0.0646(10) Uani 1 1 d . . .
S2 S 0.8424(2) 0.8923(2) 0.7516(2) 0.0620(10) Uani 1 1 d . . .
S3 S 1.4483(3) 0.6705(3) 0.7461(3) 0.0708(11) Uani 1 1 d . . .
O1 O 0.9065(6) 0.1638(6) 0.7832(6) 0.062(2) Uani 1 1 d . . .
O2 O 1.0106(7) 0.1371(6) 0.7616(6) 0.074(3) Uani 1 1 d . . .
O3 O 1.1344(6) 0.5833(6) 0.7484(6) 0.061(2) Uani 1 1 d . . .
O4 O 1.2548(6) 0.5756(6) 0.7500(6) 0.063(2) Uani 1 1 d . . .
O5 O 0.7295(5) 0.1078(6) 0.7712(6) 0.063(3) Uani 1 1 d . . .
O6 O 0.6516(6) 0.6212(7) 0.7360(7) 0.075(3) Uani 1 1 d . . .
O7 O 0.5305(7) 0.5167(7) 0.7529(7) 0.085(3) Uani 1 1 d . . .
O8 O 0.8523(6) 0.3795(6) 0.7527(6) 0.060(2) Uani 1 1 d . . .
O9 O 0.7239(6) 0.2620(6) 0.7537(6) 0.060(2) Uani 1 1 d . . .
O10 O 0.7671(6) 0.7888(5) 0.7266(6) 0.063(3) Uani 1 1 d . . .
O11 O 1.3643(6) 0.8505(7) 0.7433(9) 0.106(4) Uani 1 1 d . . .
O12 O 1.3831(6) 0.9814(6) 0.7486(6) 0.069(3) Uani 1 1 d . . .
O13 O 0.9227(6) 0.6615(6) 0.7407(6) 0.065(3) Uani 1 1 d . . .
O14 O 0.9308(6) 0.7874(6) 0.7340(6) 0.062(2) Uani 1 1 d . . .
O15 O 1.4198(7) 0.7374(6) 0.7579(8) 0.096(4) Uani 1 1 d . . .
N1 N 0.9931(6) 0.3252(7) 0.7633(6) 0.045(2) Uani 1 1 d . . .
N2 N 0.7301(7) 0.5283(7) 0.7429(7) 0.057(3) Uani 1 1 d . . .
N3 N 1.1933(7) 0.7786(7) 0.7451(8) 0.064(3) Uani 1 1 d . . .
C1 C 1.0372(8) 0.4084(8) 0.7604(7) 0.048(3) Uani 1 1 d . . .
H1 H 1.0097 0.4407 0.7623 0.057 Uiso 1 1 calc R . .
C2 C 1.1235(9) 0.4489(9) 0.7544(8) 0.054(3) Uani 1 1 d . . .
C3 C 1.1630(10) 0.3976(9) 0.7515(10) 0.069(4) Uani 1 1 d . . .
H3 H 1.2203 0.4217 0.7468 0.083 Uiso 1 1 calc R . .
C4 C 1.1168(10) 0.3130(10) 0.7556(9) 0.071(4) Uani 1 1 d . . .
H4 H 1.1427 0.2791 0.7540 0.085 Uiso 1 1 calc R . .
C5 C 1.0316(8) 0.2767(8) 0.7622(8) 0.049(3) Uani 1 1 d . . .
C6 C 0.9805(9) 0.1859(9) 0.7686(8) 0.054(3) Uani 1 1 d . . .
C7 C 1.1732(9) 0.5418(9) 0.7521(9) 0.058(3) Uani 1 1 d . . .
C8 C 0.8972(7) 0.3106(7) 0.9009(5) 0.060(4) Uani 1 1 d D . .
C9A C 0.9949(6) 0.3689(10) 0.9492(7) 0.111(3) Uani 0.685(11) 1 d PD A 1
H9A H 1.0358 0.3771 0.9236 0.133 Uiso 0.685(11) 1 calc PR A 1
C10A C 1.0318(7) 0.4151(11) 1.0353(7) 0.127(3) Uani 0.685(11) 1 d PD A 1
H10A H 1.0972 0.4544 1.0672 0.153 Uiso 0.685(11) 1 calc PR A 1
C12A C 0.8731(9) 0.3450(12) 1.0257(8) 0.127(3) Uani 0.685(11) 1 d PD A 1
H12A H 0.8322 0.3372 1.0512 0.153 Uiso 0.685(11) 1 calc PR A 1
C13A C 0.8365(7) 0.2989(11) 0.9396(8) 0.111(3) Uani 0.685(11) 1 d PD A 1
H13A H 0.7711 0.2601 0.9076 0.133 Uiso 0.685(11) 1 calc PR A 1
C9B C 0.9295(18) 0.2765(12) 0.9538(8) 0.111(3) Uani 0.315(11) 1 d PD A 2
H9B H 0.9266 0.2230 0.9316 0.133 Uiso 0.315(11) 1 calc PR A 2
C10B C 0.9661(18) 0.3225(14) 1.0400(7) 0.127(3) Uani 0.315(11) 1 d PD A 2
H10B H 0.9875 0.2995 1.0752 0.153 Uiso 0.315(11) 1 calc PR A 2
C12B C 0.9384(19) 0.4365(13) 1.0207(8) 0.127(3) Uani 0.315(11) 1 d PD A 2
H12B H 0.9412 0.4899 1.0429 0.153 Uiso 0.315(11) 1 calc PR A 2
C13B C 0.9017(18) 0.3906(12) 0.9346(8) 0.111(3) Uani 0.315(11) 1 d PD A 2
H13B H 0.8802 0.4135 0.8993 0.133 Uiso 0.315(11) 1 calc PR A 2
C11 C 0.9707(10) 0.4025(10) 1.0737(6) 0.109(7) Uani 1 1 d D . .
H11 H 0.9952 0.4326 1.1314 0.131 Uiso 1 1 calc R A 1
C14 C 0.7818(7) 0.1658(6) 0.6359(6) 0.062(4) Uani 1 1 d D . .
C15 C 0.7487(8) 0.0724(6) 0.6039(8) 0.078(4) Uani 1 1 d D A .
H15 H 0.7522 0.0431 0.6401 0.094 Uiso 1 1 calc R . .
C16 C 0.7103(8) 0.0226(7) 0.5183(8) 0.107(6) Uani 1 1 d D . .
H16 H 0.6883 -0.0399 0.4972 0.128 Uiso 1 1 calc R A .
C17 C 0.7051(9) 0.0663(10) 0.4641(6) 0.114(7) Uani 1 1 d D A .
H17 H 0.6793 0.0331 0.4068 0.136 Uiso 1 1 calc R . .
C18 C 0.7382(11) 0.1598(11) 0.4957(7) 0.146(10) Uani 1 1 d D . .
H18 H 0.7348 0.1891 0.4595 0.175 Uiso 1 1 calc R A .
C19 C 0.7763(10) 0.2092(7) 0.5814(8) 0.107(6) Uani 1 1 d D A .
H19 H 0.7984 0.2716 0.6025 0.128 Uiso 1 1 calc R . .
C20 C 0.5890(11) -0.0336(11) 0.7741(12) 0.102(6) Uani 1 1 d . . .
H20A H 0.5950 -0.0705 0.7322 0.153 Uiso 1 1 calc R . .
H20B H 0.5234 -0.0646 0.7638 0.153 Uiso 1 1 calc R . .
H20C H 0.6247 -0.0259 0.8283 0.153 Uiso 1 1 calc R . .
C21 C 0.5560(10) 0.0408(13) 0.6680(11) 0.100(6) Uani 1 1 d . . .
H21A H 0.5725 0.0947 0.6554 0.151 Uiso 1 1 calc R . .
H21B H 0.4919 0.0086 0.6625 0.151 Uiso 1 1 calc R . .
H21C H 0.5615 -0.0004 0.6299 0.151 Uiso 1 1 calc R . .
C22 C 0.7704(8) 0.4812(8) 0.7456(8) 0.052(3) Uani 1 1 d . . .
H22 H 0.8291 0.5076 0.7434 0.062 Uiso 1 1 calc R . .
C23 C 0.7281(8) 0.3963(8) 0.7513(8) 0.048(3) Uani 1 1 d . . .
C24 C 0.6410(9) 0.3583(9) 0.7553(10) 0.068(4) Uani 1 1 d . . .
H24 H 0.6093 0.2996 0.7571 0.082 Uiso 1 1 calc R . .
C25 C 0.6017(10) 0.4077(10) 0.7566(10) 0.075(5) Uani 1 1 d . . .
H25 H 0.5453 0.3848 0.7629 0.091 Uiso 1 1 calc R . .
C26 C 0.6472(9) 0.4913(9) 0.7484(8) 0.054(3) Uani 1 1 d . . .
C27 C 0.6044(10) 0.5468(9) 0.7450(9) 0.058(4) Uani 1 1 d . . .
C28 C 0.7704(9) 0.3449(9) 0.7525(8) 0.057(3) Uani 1 1 d . . .
C29 C 0.8556(7) 0.7467(7) 0.8694(6) 0.072(4) Uani 1 1 d D . .
C30A C 0.8272(10) 0.7987(11) 0.9052(8) 0.111(3) Uani 0.556(12) 1 d PD B 1
H30A H 0.7818 0.8029 0.8714 0.133 Uiso 0.556(12) 1 calc PR B 1
C31A C 0.8668(12) 0.8443(12) 0.9917(8) 0.127(3) Uani 0.556(12) 1 d PD B 1
H31A H 0.8476 0.8788 1.0157 0.153 Uiso 0.556(12) 1 calc PR B 1
C33A C 0.9628(12) 0.7859(13) 1.0065(8) 0.127(3) Uani 0.556(12) 1 d PD B 1
H33A H 1.0078 0.7812 1.0403 0.153 Uiso 0.556(12) 1 calc PR B 1
C34A C 0.9233(11) 0.7403(11) 0.9201(8) 0.111(3) Uani 0.556(12) 1 d PD B 1
H34A H 0.9423 0.7054 0.8961 0.133 Uiso 0.556(12) 1 calc PR B 1
C30B C 0.9409(10) 0.8353(10) 0.9101(8) 0.111(3) Uani 0.444(12) 1 d PD B 2
H30B H 0.9713 0.8639 0.8794 0.133 Uiso 0.444(12) 1 calc PR B 2
C31B C 0.9807(11) 0.8813(10) 0.9966(8) 0.127(3) Uani 0.444(12) 1 d PD B 2
H31B H 1.0378 0.9406 1.0237 0.153 Uiso 0.444(12) 1 calc PR B 2
C33B C 0.8499(13) 0.7500(13) 1.0022(9) 0.127(3) Uani 0.444(12) 1 d PD B 2
H33B H 0.8194 0.7214 1.0329 0.153 Uiso 0.444(12) 1 calc PR B 2
C34B C 0.8106(11) 0.7043(10) 0.9157(9) 0.111(3) Uani 0.444(12) 1 d PD B 2
H34B H 0.7536 0.6449 0.8887 0.133 Uiso 0.444(12) 1 calc PR B 2
C32 C 0.9352(11) 0.8387(12) 1.0425(6) 0.141(9) Uani 1 1 d D . .
H32 H 0.9623 0.8700 1.1003 0.169 Uiso 1 1 calc R B 1
C35 C 0.7273(7) 0.6148(7) 0.6008(6) 0.067(4) Uani 1 1 d D . .
C36A C 0.6565(11) 0.6235(12) 0.5602(8) 0.111(3) Uani 0.459(11) 1 d PD B 1
H36A H 0.6370 0.6526 0.5912 0.133 Uiso 0.459(11) 1 calc PR B 1
C37A C 0.6149(12) 0.5888(14) 0.4734(8) 0.127(3) Uani 0.459(11) 1 d PD B 1
H37A H 0.5675 0.5947 0.4464 0.153 Uiso 0.459(11) 1 calc PR B 1
C39A C 0.7146(13) 0.5367(15) 0.4675(8) 0.127(3) Uani 0.459(11) 1 d PD B 1
H39A H 0.7341 0.5075 0.4365 0.153 Uiso 0.459(11) 1 calc PR B 1
C40A C 0.7563(11) 0.5713(13) 0.5543(8) 0.111(3) Uani 0.459(11) 1 d PD B 1
H40A H 0.8036 0.5653 0.5813 0.133 Uiso 0.459(11) 1 calc PR B 1
C36B C 0.6370(8) 0.5316(9) 0.5550(9) 0.111(3) Uani 0.541(11) 1 d PD B 2
H36B H 0.6044 0.4991 0.5826 0.133 Uiso 0.541(11) 1 calc PR B 2
C37B C 0.5953(9) 0.4969(10) 0.4682(8) 0.127(3) Uani 0.541(11) 1 d PD B 2
H37B H 0.5349 0.4412 0.4379 0.153 Uiso 0.541(11) 1 calc PR B 2
C39B C 0.7342(12) 0.6286(12) 0.4723(8) 0.127(3) Uani 0.541(11) 1 d PD B 2
H39B H 0.7669 0.6611 0.4447 0.153 Uiso 0.541(11) 1 calc PR B 2
C40B C 0.7757(9) 0.6631(10) 0.5591(8) 0.111(3) Uani 0.541(11) 1 d PD B 2
H40B H 0.8361 0.7188 0.5895 0.133 Uiso 0.541(11) 1 calc PR B 2
C38 C 0.6439(11) 0.5454(12) 0.4268(6) 0.144(9) Uani 1 1 d D . .
H38 H 0.6162 0.5223 0.3687 0.172 Uiso 1 1 calc R B 1
C41 C 0.7836(10) 0.9439(10) 0.7712(10) 0.080(5) Uani 1 1 d . . .
H41A H 0.7234 0.9116 0.7242 0.121 Uiso 1 1 calc R . .
H41B H 0.8217 1.0084 0.7795 0.121 Uiso 1 1 calc R . .
H41C H 0.7737 0.9399 0.8204 0.121 Uiso 1 1 calc R . .
C42 C 0.8424(14) 0.9048(12) 0.6580(12) 0.113(7) Uani 1 1 d . . .
H42A H 0.8730 0.8795 0.6373 0.170 Uiso 1 1 calc R . .
H42B H 0.8762 0.9699 0.6679 0.170 Uiso 1 1 calc R . .
H42C H 0.7782 0.8719 0.6174 0.170 Uiso 1 1 calc R . .
C43 C 1.1053(8) 0.7390(9) 0.7415(9) 0.063(4) Uani 1 1 d . . .
H43 H 1.0730 0.6792 0.7408 0.076 Uiso 1 1 calc R . .
C44 C 1.0608(8) 0.7841(8) 0.7388(8) 0.051(3) Uani 1 1 d . . .
C45 C 1.1087(9) 0.8718(10) 0.7358(10) 0.074(4) Uani 1 1 d . . .
H45 H 1.0805 0.9035 0.7332 0.089 Uiso 1 1 calc R . .
C46 C 1.1982(10) 0.9118(9) 0.7368(9) 0.068(4) Uani 1 1 d . . .
H46 H 1.2301 0.9694 0.7332 0.081 Uiso 1 1 calc R . .
C47 C 1.2386(8) 0.8638(8) 0.7434(8) 0.050(3) Uani 1 1 d . . .
C48 C 1.3386(10) 0.9036(11) 0.7445(10) 0.069(4) Uani 1 1 d . . .
C49 C 0.9661(9) 0.7413(10) 0.7385(9) 0.058(3) Uani 1 1 d . . .
C50 C 1.3394(8) 0.7737(8) 0.8817(6) 0.088(5) Uani 1 1 d D . .
C51A C 1.3506(14) 0.7223(9) 0.9256(8) 0.111(3) Uani 0.444(11) 1 d PD C 1
H51A H 1.3294 0.6612 0.8966 0.133 Uiso 0.444(11) 1 calc PR C 1
C52A C 1.3931(15) 0.7614(12) 1.0125(8) 0.127(3) Uani 0.444(11) 1 d PD C 1
H52A H 1.4003 0.7266 1.0417 0.153 Uiso 0.444(11) 1 calc PR C 1
C54A C 1.4136(15) 0.9043(10) 1.0120(9) 0.127(3) Uani 0.444(11) 1 d PD C 1
H54A H 1.4346 0.9653 1.0410 0.153 Uiso 0.444(11) 1 calc PR C 1
C55A C 1.3710(15) 0.8649(9) 0.9251(9) 0.111(3) Uani 0.444(11) 1 d PD C 1
H55A H 1.3636 0.8995 0.8959 0.133 Uiso 0.444(11) 1 calc PR C 1
C51B C 1.4374(8) 0.8389(12) 0.9242(8) 0.111(3) Uani 0.556(11) 1 d PD C 2
H51B H 1.4743 0.8560 0.8946 0.133 Uiso 0.556(11) 1 calc PR C 2
C52B C 1.4798(7) 0.8784(12) 1.0111(8) 0.127(3) Uani 0.556(11) 1 d PD C 2
H52B H 1.5453 0.9222 1.0397 0.153 Uiso 0.556(11) 1 calc PR C 2
C54B C 1.3269(9) 0.7880(14) 1.0126(8) 0.127(3) Uani 0.556(11) 1 d PD C 2
H54B H 1.2899 0.7711 1.0422 0.153 Uiso 0.556(11) 1 calc PR C 2
C55B C 1.2840(7) 0.7483(12) 0.9257(8) 0.111(3) Uani 0.556(11) 1 d PD C 2
H55B H 1.2185 0.7049 0.8971 0.133 Uiso 0.556(11) 1 calc PR C 2
C53 C 1.4249(9) 0.8527(11) 1.0556(6) 0.139(9) Uani 1 1 d D . .
H53 H 1.4538 0.8793 1.1137 0.167 Uiso 1 1 calc R C 1
C56 C 1.2126(7) 0.6453(8) 0.6130(6) 0.086(5) Uani 1 1 d D . .
C57A C 1.1580(12) 0.6672(11) 0.5658(9) 0.111(3) Uani 0.499(12) 1 d PD C 1
H57A H 1.1525 0.7134 0.5923 0.133 Uiso 0.499(12) 1 calc PR C 1
C58A C 1.1117(13) 0.6206(13) 0.4792(9) 0.127(3) Uani 0.499(12) 1 d PD C 1
H58A H 1.0748 0.6352 0.4478 0.153 Uiso 0.499(12) 1 calc PR C 1
C60A C 1.1742(14) 0.5289(12) 0.4864(9) 0.127(3) Uani 0.499(12) 1 d PD C 1
H60A H 1.1792 0.4823 0.4600 0.153 Uiso 0.499(12) 1 calc PR C 1
C61A C 1.2204(13) 0.5759(12) 0.5730(9) 0.111(3) Uani 0.499(12) 1 d PD C 1
H61A H 1.2566 0.5609 0.6044 0.133 Uiso 0.499(12) 1 calc PR C 1
C57B C 1.1141(7) 0.5920(14) 0.5729(9) 0.111(3) Uani 0.501(12) 1 d PD C 2
H57B H 1.0790 0.5873 0.6040 0.133 Uiso 0.501(12) 1 calc PR C 2
C58B C 1.0682(7) 0.5457(15) 0.4863(9) 0.127(3) Uani 0.501(12) 1 d PD C 2
H58B H 1.0023 0.5104 0.4594 0.153 Uiso 0.501(12) 1 calc PR C 2
C60B C 1.2192(10) 0.6063(16) 0.4803(8) 0.127(3) Uani 0.501(12) 1 d PD C 2
H60B H 1.2544 0.6115 0.4492 0.153 Uiso 0.501(12) 1 calc PR C 2
C61B C 1.2657(7) 0.6529(14) 0.5669(8) 0.111(3) Uani 0.501(12) 1 d PD C 2
H61B H 1.3316 0.6887 0.5938 0.133 Uiso 0.501(12) 1 calc PR C 2
C59 C 1.1206(10) 0.5521(11) 0.4398(6) 0.150(9) Uani 1 1 d D . .
H59 H 1.0905 0.5216 0.3818 0.180 Uiso 1 1 calc R C 1
C62 C 1.4866(15) 0.6704(15) 0.8471(13) 0.128(8) Uani 1 1 d . . .
H62A H 1.5373 0.7331 0.8869 0.191 Uiso 1 1 calc R . .
H62B H 1.5086 0.6313 0.8462 0.191 Uiso 1 1 calc R . .
H62C H 1.4345 0.6468 0.8627 0.191 Uiso 1 1 calc R . .
C63 C 1.5579(10) 0.7379(10) 0.7421(11) 0.081(5) Uani 1 1 d . . .
H63A H 1.5510 0.7627 0.7007 0.122 Uiso 1 1 calc R . .
H63B H 1.5791 0.6994 0.7277 0.122 Uiso 1 1 calc R . .
H63C H 1.6038 0.7884 0.7958 0.122 Uiso 1 1 calc R . .
S4 S 0.7540(7) -0.0025(8) 0.0203(6) 0.227(5) Uani 1 1 d D . .
O16 O 0.7005(13) -0.0711(12) -0.0692(7) 0.230(5) Uani 1 1 d D . .
C64 C 0.799(3) 0.1093(10) 0.0139(19) 0.413(13) Uani 1 1 d D . .
H64A H 0.8047 0.1056 -0.0381 0.619 Uiso 1 1 calc R . .
H64B H 0.8608 0.1557 0.0595 0.619 Uiso 1 1 calc R . .
H64C H 0.7567 0.1264 0.0169 0.619 Uiso 1 1 calc R . .
C65 C 0.8644(14) 0.009(2) 0.0540(19) 0.413(13) Uani 1 1 d D . .
H65A H 0.8522 -0.0502 0.0508 0.619 Uiso 1 1 calc R . .
H65B H 0.9050 0.0544 0.1107 0.619 Uiso 1 1 calc R . .
H65C H 0.8950 0.0291 0.0185 0.619 Uiso 1 1 calc R . .
S5A S 0.9443(11) 0.1231(15) 0.4618(11) 0.37(2) Uani 0.54(3) 1 d PD D 1
S5B S 1.0416(12) 0.1695(12) 0.5252(10) 0.227(15) Uani 0.46(3) 1 d PD D 2
O17 O 1.0125(16) 0.1102(14) 0.4370(12) 0.230(5) Uani 1 1 d D . .
C66 C 1.009(3) 0.2480(16) 0.514(2) 0.413(13) Uani 1 1 d D . .
C67 C 0.950(3) 0.095(2) 0.5522(19) 0.413(13) Uani 1 1 d D . .
S6 S 0.4908(9) 0.2443(8) 0.4904(8) 0.309(5) Uani 1 1 d D . .
O18 O 0.4116(12) 0.1629(13) 0.4103(9) 0.230(5) Uani 1 1 d D . .
C68 C 0.519(2) 0.190(2) 0.5551(17) 0.413(13) Uani 1 1 d D . .
H68A H 0.5798 0.2355 0.6012 0.619 Uiso 1 1 calc R . .
H68B H 0.5198 0.1408 0.5226 0.619 Uiso 1 1 calc R . .
H68C H 0.4714 0.1637 0.5759 0.619 Uiso 1 1 calc R . .
C69 C 0.5939(14) 0.283(2) 0.469(2) 0.413(13) Uani 1 1 d D . .
H69A H 0.6064 0.3325 0.4503 0.619 Uiso 1 1 calc R . .
H69B H 0.5826 0.2317 0.4262 0.619 Uiso 1 1 calc R . .
H69C H 0.6477 0.3055 0.5190 0.619 Uiso 1 1 calc R . .
S7 S 0.6619(13) 0.8525(14) 0.3032(14) 0.309(5) Uani 0.50 1 d PD . .
O19 O 0.5644(19) 0.830(3) 0.284(2) 0.230(5) Uani 0.50 1 d PD . .
C70 C 0.668(5) 0.779(5) 0.355(4) 0.413(13) Uani 0.50 1 d PD . .
H70A H 0.6812 0.8067 0.4126 0.619 Uiso 0.50 1 calc PR . .
H70B H 0.7178 0.7730 0.3523 0.619 Uiso 0.50 1 calc PR . .
H70C H 0.6085 0.7184 0.3281 0.619 Uiso 0.50 1 calc PR . .
C71 C 0.650(5) 0.790(5) 0.204(2) 0.413(13) Uani 0.50 1 d PD . .
H71A H 0.5895 0.7304 0.1761 0.619 Uiso 0.50 1 calc PR . .
H71B H 0.6997 0.7802 0.2135 0.619 Uiso 0.50 1 calc PR . .
H71C H 0.6558 0.8254 0.1706 0.619 Uiso 0.50 1 calc PR . .
S8 S 0.6414(13) 0.4984(14) -0.0143(14) 0.309(5) Uani 0.50 1 d PD . .
O20 O 0.732(2) 0.506(3) 0.000(2) 0.230(5) Uani 0.50 1 d PD . .
C72 C 0.608(5) 0.458(5) 0.063(4) 0.413(13) Uani 0.50 1 d PD . .
H72A H 0.6551 0.4538 0.0965 0.619 Uiso 0.50 1 calc PR . .
H72B H 0.5477 0.3981 0.0354 0.619 Uiso 0.50 1 calc PR . .
H72C H 0.6022 0.5020 0.0980 0.619 Uiso 0.50 1 calc PR . .
C73 C 0.681(4) 0.617(2) 0.036(5) 0.413(13) Uani 0.50 1 d PD . .
H73A H 0.6657 0.6391 -0.0058 0.619 Uiso 0.50 1 calc PR . .
H73B H 0.7485 0.6560 0.0688 0.619 Uiso 0.50 1 calc PR . .
H73C H 0.6500 0.6199 0.0716 0.619 Uiso 0.50 1 calc PR . .
S9 S 0.112(2) 0.059(2) 0.728(2) 0.309(5) Uani 0.50 1 d P . .
S10 S 0.629(2) 0.591(2) 0.219(2) 0.309(5) Uani 0.50 1 d P . .

loop_
_atom_site_aniso_label
_atom_site_aniso_U_11
_atom_site_aniso_U_22
_atom_site_aniso_U_33
_atom_site_aniso_U_23
_atom_site_aniso_U_13
_atom_site_aniso_U_12
Sn1 0.0421(5) 0.0387(5) 0.0683(7) 0.0257(4) 0.0225(4) 0.0232(4)
Sn2 0.0437(5) 0.0456(5) 0.0789(7) 0.0275(5) 0.0273(5) 0.0307(4)
Sn3 0.0431(5) 0.0506(6) 0.1118(9) 0.0399(6) 0.0440(6) 0.0290(5)
S1 0.053(2) 0.060(2) 0.088(3) 0.034(2) 0.036(2) 0.0332(18)
S2 0.0485(19) 0.052(2) 0.092(3) 0.030(2) 0.0310(19) 0.0316(17)
S3 0.057(2) 0.057(2) 0.108(3) 0.034(2) 0.038(2) 0.0376(19)
O1 0.051(5) 0.049(5) 0.090(7) 0.036(5) 0.027(5) 0.031(5)
O2 0.092(7) 0.064(6) 0.108(8) 0.044(6) 0.055(6) 0.062(6)
O3 0.055(5) 0.049(5) 0.103(8) 0.044(5) 0.043(5) 0.037(5)
O4 0.049(5) 0.054(5) 0.096(7) 0.042(5) 0.036(5) 0.030(5)
O5 0.036(5) 0.048(5) 0.106(8) 0.042(5) 0.034(5) 0.019(4)
O6 0.059(6) 0.065(6) 0.134(9) 0.050(6) 0.054(6) 0.047(5)
O7 0.059(6) 0.083(7) 0.156(11) 0.068(7) 0.064(7) 0.053(6)
O8 0.048(5) 0.060(6) 0.076(7) 0.030(5) 0.020(5) 0.035(5)
O9 0.053(5) 0.047(5) 0.083(7) 0.026(5) 0.028(5) 0.031(5)
O10 0.047(5) 0.040(5) 0.108(8) 0.031(5) 0.023(5) 0.032(4)
O11 0.052(6) 0.052(6) 0.245(15) 0.074(8) 0.086(8) 0.033(5)
O12 0.053(5) 0.046(5) 0.116(8) 0.042(6) 0.046(6) 0.025(5)
O13 0.041(5) 0.059(6) 0.107(8) 0.039(6) 0.039(5) 0.032(5)
O14 0.047(5) 0.057(6) 0.093(7) 0.032(5) 0.031(5) 0.035(5)
O15 0.064(6) 0.052(6) 0.212(13) 0.068(7) 0.087(8) 0.040(5)
N1 0.042(5) 0.045(6) 0.059(7) 0.030(5) 0.025(5) 0.027(5)
N2 0.041(6) 0.049(6) 0.088(8) 0.028(6) 0.021(6) 0.033(5)
N3 0.042(6) 0.043(6) 0.117(10) 0.032(6) 0.044(7) 0.026(5)
C1 0.045(7) 0.035(7) 0.062(9) 0.016(6) 0.025(6) 0.023(6)
C2 0.047(7) 0.053(8) 0.071(9) 0.030(7) 0.028(7) 0.030(7)
C3 0.058(8) 0.048(8) 0.122(13) 0.041(9) 0.057(9) 0.033(7)
C4 0.082(11) 0.063(9) 0.101(12) 0.039(9) 0.052(10) 0.055(9)
C5 0.049(7) 0.038(7) 0.055(8) 0.022(6) 0.015(6) 0.023(6)
C6 0.041(7) 0.046(8) 0.066(9) 0.021(7) 0.019(7) 0.023(6)
C7 0.054(8) 0.041(7) 0.070(10) 0.025(7) 0.035(7) 0.018(7)
C8 0.046(7) 0.070(9) 0.052(9) 0.028(7) 0.008(7) 0.031(7)
C9A 0.103(7) 0.127(8) 0.096(6) 0.025(6) 0.035(6) 0.073(6)
C10A 0.139(9) 0.129(8) 0.105(7) 0.030(7) 0.040(7) 0.085(8)
C12A 0.139(9) 0.129(8) 0.105(7) 0.030(7) 0.040(7) 0.085(8)
C13A 0.103(7) 0.127(8) 0.096(6) 0.025(6) 0.035(6) 0.073(6)
C9B 0.103(7) 0.127(8) 0.096(6) 0.025(6) 0.035(6) 0.073(6)
C10B 0.139(9) 0.129(8) 0.105(7) 0.030(7) 0.040(7) 0.085(8)
C12B 0.139(9) 0.129(8) 0.105(7) 0.030(7) 0.040(7) 0.085(8)
C13B 0.103(7) 0.127(8) 0.096(6) 0.025(6) 0.035(6) 0.073(6)
C11 0.122(15) 0.142(17) 0.051(11) 0.005(10) 0.014(10) 0.092(14)
C14 0.044(7) 0.053(8) 0.083(11) 0.035(8) 0.019(7) 0.026(7)
C15 0.079(11) 0.046(9) 0.086(12) 0.022(8) 0.031(9) 0.025(8)
C16 0.096(14) 0.078(13) 0.088(14) 0.005(12) 0.035(12) 0.026(11)
C17 0.077(12) 0.14(2) 0.094(15) 0.015(14) 0.013(11) 0.064(14)
C18 0.26(3) 0.16(2) 0.085(16) 0.044(15) 0.059(17) 0.17(2)
C19 0.18(2) 0.079(12) 0.076(13) 0.031(11) 0.041(13) 0.087(14)
C20 0.067(10) 0.084(12) 0.19(2) 0.094(13) 0.072(12) 0.043(9)
C21 0.056(10) 0.117(15) 0.116(15) 0.065(12) 0.025(10) 0.041(10)
C22 0.043(7) 0.048(8) 0.070(9) 0.025(7) 0.024(7) 0.029(6)
C23 0.042(7) 0.045(7) 0.055(8) 0.018(6) 0.014(6) 0.028(6)
C24 0.050(8) 0.054(8) 0.114(13) 0.033(8) 0.043(8) 0.035(7)
C25 0.055(9) 0.076(10) 0.132(14) 0.053(10) 0.053(9) 0.051(8)
C26 0.053(8) 0.048(8) 0.075(10) 0.032(7) 0.030(7) 0.035(7)
C27 0.058(9) 0.048(8) 0.078(10) 0.038(8) 0.034(8) 0.030(7)
C28 0.051(8) 0.046(8) 0.061(9) 0.015(7) 0.014(7) 0.026(7)
C29 0.073(10) 0.055(9) 0.093(12) 0.016(8) 0.037(9) 0.044(8)
C30A 0.103(7) 0.127(8) 0.096(6) 0.025(6) 0.035(6) 0.073(6)
C31A 0.139(9) 0.129(8) 0.105(7) 0.030(7) 0.040(7) 0.085(8)
C33A 0.139(9) 0.129(8) 0.105(7) 0.030(7) 0.040(7) 0.085(8)
C34A 0.103(7) 0.127(8) 0.096(6) 0.025(6) 0.035(6) 0.073(6)
C30B 0.103(7) 0.127(8) 0.096(6) 0.025(6) 0.035(6) 0.073(6)
C31B 0.139(9) 0.129(8) 0.105(7) 0.030(7) 0.040(7) 0.085(8)
C33B 0.139(9) 0.129(8) 0.105(7) 0.030(7) 0.040(7) 0.085(8)
C34B 0.103(7) 0.127(8) 0.096(6) 0.025(6) 0.035(6) 0.073(6)
C32 0.25(3) 0.22(2) 0.056(12) 0.074(14) 0.058(15) 0.20(2)
C35 0.051(8) 0.055(8) 0.077(10) 0.026(8) 0.023(8) 0.021(7)
C36A 0.103(7) 0.127(8) 0.096(6) 0.025(6) 0.035(6) 0.073(6)
C37A 0.139(9) 0.129(8) 0.105(7) 0.030(7) 0.040(7) 0.085(8)
C39A 0.139(9) 0.129(8) 0.105(7) 0.030(7) 0.040(7) 0.085(8)
C40A 0.103(7) 0.127(8) 0.096(6) 0.025(6) 0.035(6) 0.073(6)
C36B 0.103(7) 0.127(8) 0.096(6) 0.025(6) 0.035(6) 0.073(6)
C37B 0.139(9) 0.129(8) 0.105(7) 0.030(7) 0.040(7) 0.085(8)
C39B 0.139(9) 0.129(8) 0.105(7) 0.030(7) 0.040(7) 0.085(8)
C40B 0.103(7) 0.127(8) 0.096(6) 0.025(6) 0.035(6) 0.073(6)
C38 0.18(2) 0.138(19) 0.084(15) -0.010(13) -0.006(14) 0.119(19)
C41 0.074(10) 0.060(9) 0.123(14) 0.035(9) 0.049(10) 0.046(9)
C42 0.142(17) 0.098(14) 0.166(19) 0.091(14) 0.109(16) 0.077(13)
C43 0.035(7) 0.044(7) 0.108(12) 0.027(8) 0.042(8) 0.018(6)
C44 0.042(7) 0.048(8) 0.066(9) 0.020(7) 0.023(6) 0.029(6)
C45 0.054(9) 0.075(10) 0.130(14) 0.058(10) 0.053(9) 0.047(8)
C46 0.069(9) 0.050(8) 0.105(12) 0.039(8) 0.045(9) 0.041(8)
C47 0.042(7) 0.047(7) 0.064(9) 0.026(7) 0.026(7) 0.024(6)
C48 0.053(8) 0.067(10) 0.111(13) 0.051(9) 0.050(9) 0.037(8)
C49 0.043(7) 0.056(9) 0.071(10) 0.020(7) 0.019(7) 0.030(7)
C50 0.066(10) 0.079(11) 0.105(13) 0.030(10) 0.007(9) 0.050(9)
C51A 0.103(7) 0.127(8) 0.096(6) 0.025(6) 0.035(6) 0.073(6)
C52A 0.139(9) 0.129(8) 0.105(7) 0.030(7) 0.040(7) 0.085(8)
C54A 0.139(9) 0.129(8) 0.105(7) 0.030(7) 0.040(7) 0.085(8)
C55A 0.103(7) 0.127(8) 0.096(6) 0.025(6) 0.035(6) 0.073(6)
C51B 0.103(7) 0.127(8) 0.096(6) 0.025(6) 0.035(6) 0.073(6)
C52B 0.139(9) 0.129(8) 0.105(7) 0.030(7) 0.040(7) 0.085(8)
C54B 0.139(9) 0.129(8) 0.105(7) 0.030(7) 0.040(7) 0.085(8)
C55B 0.103(7) 0.127(8) 0.096(6) 0.025(6) 0.035(6) 0.073(6)
C53 0.071(12) 0.15(2) 0.094(15) -0.037(13) 0.028(11) 0.037(13)
C56 0.120(14) 0.116(14) 0.111(14) 0.080(12) 0.085(12) 0.095(12)
C57A 0.103(7) 0.127(8) 0.096(6) 0.025(6) 0.035(6) 0.073(6)
C58A 0.139(9) 0.129(8) 0.105(7) 0.030(7) 0.040(7) 0.085(8)
C60A 0.139(9) 0.129(8) 0.105(7) 0.030(7) 0.040(7) 0.085(8)
C61A 0.103(7) 0.127(8) 0.096(6) 0.025(6) 0.035(6) 0.073(6)
C57B 0.103(7) 0.127(8) 0.096(6) 0.025(6) 0.035(6) 0.073(6)
C58B 0.139(9) 0.129(8) 0.105(7) 0.030(7) 0.040(7) 0.085(8)
C60B 0.139(9) 0.129(8) 0.105(7) 0.030(7) 0.040(7) 0.085(8)
C61B 0.103(7) 0.127(8) 0.096(6) 0.025(6) 0.035(6) 0.073(6)
C59 0.115(17) 0.19(2) 0.112(18) 0.087(17) 0.026(14) 0.069(18)
C62 0.152(19) 0.147(19) 0.16(2) 0.112(17) 0.077(16) 0.109(17)
C63 0.078(10) 0.077(10) 0.143(15) 0.066(11) 0.077(11) 0.056(9)
S4 0.219(10) 0.316(14) 0.181(9) 0.085(9) 0.065(8) 0.193(11)
O16 0.194(12) 0.224(13) 0.190(11) 0.065(10) 0.045(9) 0.093(10)
C64 0.50(4) 0.34(3) 0.44(3) 0.20(2) 0.17(3) 0.26(3)
C65 0.50(4) 0.34(3) 0.44(3) 0.20(2) 0.17(3) 0.26(3)
S5A 0.27(3) 0.73(7) 0.27(3) 0.31(4) 0.18(3) 0.31(4)
S5B 0.22(3) 0.25(3) 0.22(3) 0.07(2) 0.08(2) 0.15(2)
O17 0.194(12) 0.224(13) 0.190(11) 0.065(10) 0.045(9) 0.093(10)
C66 0.50(4) 0.34(3) 0.44(3) 0.20(2) 0.17(3) 0.26(3)
C67 0.50(4) 0.34(3) 0.44(3) 0.20(2) 0.17(3) 0.26(3)
S6 0.273(11) 0.303(11) 0.396(14) 0.200(11) 0.182(10) 0.154(10)
O18 0.194(12) 0.224(13) 0.190(11) 0.065(10) 0.045(9) 0.093(10)
C68 0.50(4) 0.34(3) 0.44(3) 0.20(2) 0.17(3) 0.26(3)
C69 0.50(4) 0.34(3) 0.44(3) 0.20(2) 0.17(3) 0.26(3)
S7 0.273(11) 0.303(11) 0.396(14) 0.200(11) 0.182(10) 0.154(10)
O19 0.194(12) 0.224(13) 0.190(11) 0.065(10) 0.045(9) 0.093(10)
C70 0.50(4) 0.34(3) 0.44(3) 0.20(2) 0.17(3) 0.26(3)
C71 0.50(4) 0.34(3) 0.44(3) 0.20(2) 0.17(3) 0.26(3)
S8 0.273(11) 0.303(11) 0.396(14) 0.200(11) 0.182(10) 0.154(10)
O20 0.194(12) 0.224(13) 0.190(11) 0.065(10) 0.045(9) 0.093(10)
C72 0.50(4) 0.34(3) 0.44(3) 0.20(2) 0.17(3) 0.26(3)
C73 0.50(4) 0.34(3) 0.44(3) 0.20(2) 0.17(3) 0.26(3)
S9 0.273(11) 0.303(11) 0.396(14) 0.200(11) 0.182(10) 0.154(10)
S10 0.273(11) 0.303(11) 0.396(14) 0.200(11) 0.182(10) 0.154(10)

loop_
_atom_type_symbol
_atom_type_description
_atom_type_scat_dispersion_real
_atom_type_scat_dispersion_imag
_atom_type_scat_source
C C 0.0033 0.0016 'International Tables Vol C Tables 4.2.6.8 and 6.1.1.4'
H H 0.0000 0.0000 'International Tables Vol C Tables 4.2.6.8 and 6.1.1.4'
N N 0.0061 0.0033 'International Tables Vol C Tables 4.2.6.8 and 6.1.1.4'
O O 0.0106 0.0060 'International Tables Vol C Tables 4.2.6.8 and 6.1.1.4'
S S 0.1246 0.1234 'International Tables Vol C Tables 4.2.6.8 and 6.1.1.4'
Sn Sn -0.6537 1.4246 'International Tables Vol C Tables 4.2.6.8 and 6.1.1.4'

loop_
_geom_angle_atom_site_label_1
_geom_angle_atom_site_label_2
_geom_angle_atom_site_label_3
_geom_angle
C14 Sn1 C8 178.1(4)
C14 Sn1 O1 89.4(4)
C8 Sn1 O1 92.5(4)
C14 Sn1 O5 89.1(4)
C8 Sn1 O5 91.8(4)
O1 Sn1 O5 77.6(3)
C14 Sn1 O9 90.6(3)
C8 Sn1 O9 87.9(4)
O1 Sn1 O9 157.9(3)
O5 Sn1 O9 80.3(3)
C14 Sn1 N1 86.6(3)
C8 Sn1 N1 93.4(4)
O1 Sn1 N1 71.1(3)
O5 Sn1 N1 148.4(3)
O9 Sn1 N1 131.0(3)
C14 Sn1 O8 90.9(3)
C8 Sn1 O8 87.2(4)
O1 Sn1 O8 147.7(3)
O5 Sn1 O8 134.7(3)
O9 Sn1 O8 54.4(3)
N1 Sn1 O8 76.7(3)
C29 Sn2 O6 90.2(4)
C29 Sn2 C35 178.5(4)
O6 Sn2 C35 91.3(4)
C29 Sn2 O10 91.2(4)
O6 Sn2 O10 78.3(3)
C35 Sn2 O10 89.2(4)
C29 Sn2 O14 89.4(4)
O6 Sn2 O14 158.5(3)
C35 Sn2 O14 89.3(4)
O10 Sn2 O14 80.2(3)
C29 Sn2 N2 90.0(4)
O6 Sn2 N2 70.5(3)
C35 Sn2 N2 90.4(4)
O10 Sn2 N2 148.8(3)
O14 Sn2 N2 131.0(3)
C29 Sn2 O13 89.4(4)
O6 Sn2 O13 147.1(3)
C35 Sn2 O13 89.3(4)
O10 Sn2 O13 134.6(3)
O14 Sn2 O13 54.4(3)
N2 Sn2 O13 76.6(3)
C50 Sn3 C56 173.2(4)
C50 Sn3 O11 92.6(5)
C56 Sn3 O11 91.6(5)
C50 Sn3 O15 90.2(5)
C56 Sn3 O15 96.0(5)
O11 Sn3 O15 76.3(3)
C50 Sn3 O4 90.4(4)
C56 Sn3 O4 87.9(4)
O11 Sn3 O4 156.2(3)
O15 Sn3 O4 80.1(3)
C50 Sn3 N3 87.1(4)
C56 Sn3 N3 89.2(4)
O11 Sn3 N3 71.1(3)
O15 Sn3 N3 147.1(3)
O4 Sn3 N3 132.6(3)
C50 Sn3 O3 87.1(4)
C56 Sn3 O3 86.5(4)
O11 Sn3 O3 149.5(3)
O15 Sn3 O3 134.2(3)
O4 Sn3 O3 54.3(3)
N3 Sn3 O3 78.4(3)
O5 S1 C20 103.0(6)
O5 S1 C21 107.2(7)
C20 S1 C21 99.2(9)
O10 S2 C42 105.8(8)
O10 S2 C41 102.6(6)
C42 S2 C41 97.7(8)
O15 S3 C63 102.5(6)
O15 S3 C62 103.5(8)
C63 S3 C62 100.5(9)
C6 O1 Sn1 122.2(8)
C7 O3 Sn3 86.1(7)
C7 O4 Sn3 97.4(8)
S1 O5 Sn1 131.3(5)
C27 O6 Sn2 125.5(8)
C28 O8 Sn1 87.7(7)
C28 O9 Sn1 98.5(7)
S2 O10 Sn2 127.6(5)
C48 O11 Sn3 125.0(8)
C49 O13 Sn2 86.0(7)
C49 O14 Sn2 96.7(8)
S3 O15 Sn3 131.4(5)
C1 N1 C5 120.8(10)
C1 N1 Sn1 128.5(7)
C5 N1 Sn1 110.6(7)
C26 N2 C22 118.3(10)
C26 N2 Sn2 111.9(7)
C22 N2 Sn2 129.7(8)
C43 N3 C47 118.7(11)
C43 N3 Sn3 128.7(8)
C47 N3 Sn3 112.5(7)
N1 C1 C2 121.9(11)
C1 C2 C3 117.4(11)
C1 C2 C7 122.0(11)
C3 C2 C7 120.6(11)
C4 C3 C2 119.4(12)
C3 C4 C5 120.5(12)
N1 C5 C4 119.9(11)
N1 C5 C6 118.2(11)
C4 C5 C6 121.9(11)
O2 C6 O1 124.4(12)
O2 C6 C5 119.4(12)
O1 C6 C5 116.2(11)
O3 C7 O4 122.1(11)
O3 C7 C2 120.0(11)
O4 C7 C2 117.8(12)
C9A C8 C13A 119.4(5)
C13B C8 C9B 119.7(5)
C13B C8 Sn1 121.7(7)
C9A C8 Sn1 120.7(7)
C13A C8 Sn1 119.9(7)
C9B C8 Sn1 118.6(7)
C10A C9A C8 120.5(5)
C11 C10A C9A 119.8(6)
C11 C12A C13A 120.1(5)
C12A C13A C8 120.3(6)
C10B C9B C8 120.0(6)
C9B C10B C11 120.4(6)
C11 C12B C13B 120.1(6)
C12B C13B C8 120.2(6)
C12A C11 C10A 119.9(5)
C12B C11 C10B 119.6(5)
C15 C14 C19 119.4(5)
C15 C14 Sn1 117.6(7)
C19 C14 Sn1 123.0(6)
C16 C15 C14 120.5(5)
C15 C16 C17 119.8(6)
C16 C17 C18 120.0(6)
C19 C18 C17 119.8(6)
C18 C19 C14 120.4(5)
N2 C22 C23 122.7(11)
C22 C23 C24 118.0(11)
C22 C23 C28 122.7(11)
C24 C23 C28 119.4(12)
C25 C24 C23 119.8(13)
C26 C25 C24 118.7(12)
N2 C26 C25 122.4(11)
N2 C26 C27 116.6(11)
C25 C26 C27 121.0(11)
O7 C27 O6 126.4(13)
O7 C27 C26 118.3(11)
O6 C27 C26 115.3(11)
O8 C28 O9 119.3(11)
O8 C28 C23 121.1(12)
O9 C28 C23 119.6(12)
C34A C29 C30A 120.0(5)
C34B C29 C30B 119.6(5)
C34A C29 Sn2 123.7(7)
C34B C29 Sn2 120.4(8)
C30A C29 Sn2 116.2(7)
C30B C29 Sn2 119.9(8)
C29 C30A C31A 119.8(6)
C32 C31A C30A 120.4(6)
C34A C33A C32 120.1(6)
C29 C34A C33A 120.1(6)
C31B C30B C29 120.1(6)
C32 C31B C30B 120.0(6)
C32 C33B C34B 119.6(6)
C29 C34B C33B 120.5(6)
C33B C32 C31B 120.1(5)
C33A C32 C31A 119.7(5)
C40B C35 C36B 119.5(5)
C36A C35 C40A 119.8(5)
C36A C35 Sn2 115.0(7)
C40B C35 Sn2 118.0(7)
C36B C35 Sn2 122.2(7)
C40A C35 Sn2 125.1(7)
C35 C36A C37A 120.1(6)
C38 C37A C36A 120.2(6)
C38 C39A C40A 120.3(6)
C39A C40A C35 120.0(6)
C37B C36B C35 120.4(6)
C38 C37B C36B 119.9(6)
C38 C39B C40B 120.0(6)
C39B C40B C35 120.3(6)
C37B C38 C39B 119.9(5)
C37A C38 C39A 119.6(5)
N3 C43 C44 122.4(12)
C43 C44 C45 117.7(11)
C43 C44 C49 121.6(11)
C45 C44 C49 120.6(11)
C46 C45 C44 120.1(12)
C47 C46 C45 118.1(12)
N3 C47 C46 122.9(11)
N3 C47 C48 115.7(11)
C46 C47 C48 121.4(11)
O12 C48 O11 127.1(12)
O12 C48 C47 117.3(12)
O11 C48 C47 115.6(12)
O13 C49 O14 122.9(11)
O13 C49 C44 120.4(11)
O14 C49 C44 116.7(12)
C55B C50 C51B 120.3(5)
C55A C50 C51A 119.7(5)
C55A C50 Sn3 121.3(8)
C55B C50 Sn3 124.1(7)
C51B C50 Sn3 115.6(7)
C51A C50 Sn3 118.7(8)
C52A C51A C50 120.5(6)
C53 C52A C51A 119.5(6)
C53 C54A C55A 119.9(6)
C50 C55A C54A 120.1(6)
C50 C51B C52B 119.7(6)
C51B C52B C53 120.3(6)
C53 C54B C55B 120.3(6)
C50 C55B C54B 119.7(6)
C54A C53 C52A 120.2(5)
C54B C53 C52B 119.7(5)
C57B C56 C61B 120.4(5)
C57A C56 C61A 119.6(5)
C57B C56 Sn3 120.2(7)
C57A C56 Sn3 121.9(8)
C61B C56 Sn3 119.4(7)
C61A C56 Sn3 118.5(8)
C58A C57A C56 120.4(6)
C59 C58A C57A 119.6(6)
C59 C60A C61A 119.5(6)
C60A C61A C56 120.5(6)
C56 C57B C58B 119.9(6)
C59 C58B C57B 120.1(6)
C61B C60B C59 120.7(6)
C56 C61B C60B 119.3(6)
C60A C59 C58A 120.4(5)
C58B C59 C60B 119.6(5)
O16 S4 C64 104.1(6)
O16 S4 C65 103.5(6)
C64 S4 C65 97.4(9)
O17 S5A C66 103.8(6)
O17 S5A C67 104.0(5)
C66 S5A C67 98.6(9)
O17 S5B C67 104.0(6)
O17 S5B C66 103.8(6)
C67 S5B C66 98.6(9)
O18 S6 C69 103.1(6)
O18 S6 C68 103.3(6)
C69 S6 C68 94.3(9)
O19 S7 C71 103.4(6)
O19 S7 C70 104.4(6)
C71 S7 C70 98.1(10)
O20 S8 C72 103.8(6)
O20 S8 C73 103.8(6)
C72 S8 C73 97.3(10)

loop_
_geom_bond_atom_site_label_1
_geom_bond_atom_site_label_2
_geom_bond_distance
Sn1 C14 2.127(9)
Sn1 C8 2.153(8)
Sn1 O1 2.171(8)
Sn1 O5 2.195(7)
Sn1 O9 2.300(8)
Sn1 N1 2.435(9)
Sn1 O8 2.552(8)
Sn2 C29 2.140(9)
Sn2 O6 2.158(9)
Sn2 C35 2.161(9)
Sn2 O10 2.207(7)
Sn2 O14 2.305(8)
Sn2 N2 2.438(10)
Sn2 O13 2.541(8)
Sn3 C50 2.144(10)
Sn3 C56 2.163(9)
Sn3 O11 2.174(9)
Sn3 O15 2.190(9)
Sn3 O4 2.283(8)
Sn3 N3 2.420(10)
Sn3 O3 2.551(8)
S1 O5 1.524(8)
S1 C20 1.746(14)
S1 C21 1.747(16)
S2 O10 1.528(8)
S2 C42 1.751(17)
S2 C41 1.763(13)
S3 O15 1.517(9)
S3 C63 1.753(13)
S3 C62 1.776(18)
O1 C6 1.297(14)
O2 C6 1.237(14)
O3 C7 1.245(15)
O4 C7 1.289(14)
O6 C27 1.252(14)
O7 C27 1.216(14)
O8 C28 1.277(15)
O9 C28 1.306(14)
O11 C48 1.244(16)
O12 C48 1.192(15)
O13 C49 1.264(15)
O14 C49 1.268(14)
N1 C1 1.322(14)
N1 C5 1.350(14)
N2 C26 1.332(15)
N2 C22 1.357(14)
N3 C43 1.345(14)
N3 C47 1.343(15)
C1 C2 1.388(16)
C2 C3 1.412(17)
C2 C7 1.469(17)
C3 C4 1.354(17)
C4 C5 1.379(17)
C5 C6 1.472(16)
C8 C13B 1.3900(11)
C8 C9A 1.3899(11)
C8 C13A 1.3899(10)
C8 C9B 1.3898(10)
C9A C10A 1.3899(11)
C10A C11 1.3898(10)
C12A C11 1.3897(11)
C12A C13A 1.3899(11)
C9B C10B 1.3899(11)
C10B C11 1.3899(11)
C12B C11 1.3898(10)
C12B C13B 1.3898(11)
C14 C15 1.3900(11)
C14 C19 1.3900(10)
C15 C16 1.3897(11)
C16 C17 1.3898(10)
C17 C18 1.3899(11)
C18 C19 1.3898(11)
C22 C23 1.368(16)
C23 C24 1.386(16)
C23 C28 1.453(17)
C24 C25 1.378(17)
C25 C26 1.373(17)
C26 C27 1.529(17)
C29 C34A 1.3896(10)
C29 C34B 1.3895(10)
C29 C30A 1.3898(10)
C29 C30B 1.3901(11)
C30A C31A 1.3899(11)
C31A C32 1.3899(10)
C33A C34A 1.3898(11)
C33A C32 1.3897(10)
C30B C31B 1.3899(11)
C31B C32 1.3903(11)
C33B C32 1.3897(12)
C33B C34B 1.3898(11)
C35 C36A 1.3899(10)
C35 C40B 1.3898(10)
C35 C36B 1.3898(11)
C35 C40A 1.3898(10)
C36A C37A 1.3899(11)
C37A C38 1.3898(10)
C39A C38 1.3899(10)
C39A C40A 1.3899(11)
C36B C37B 1.3898(11)
C37B C38 1.3898(10)
C39B C38 1.3898(11)
C39B C40B 1.3898(11)
C43 C44 1.388(16)
C44 C45 1.393(17)
C44 C49 1.471(16)
C45 C46 1.386(17)
C46 C47 1.374(17)
C47 C48 1.557(17)
C50 C55A 1.3898(11)
C50 C55B 1.3895(11)
C50 C51B 1.3900(12)
C50 C51A 1.3900(10)
C51A C52A 1.3900(11)
C52A C53 1.3900(11)
C54A C53 1.3896(10)
C54A C55A 1.3898(11)
C51B C52B 1.3899(11)
C52B C53 1.3900(11)
C54B C53 1.3899(11)
C54B C55B 1.3899(11)
C56 C57B 1.3897(11)
C56 C57A 1.3898(10)
C56 C61B 1.3899(11)
C56 C61A 1.3900(10)
C57A C58A 1.3898(11)
C58A C59 1.3897(10)
C60A C59 1.3899(10)
C60A C61A 1.3898(11)
C57B C58B 1.3898(11)
C58B C59 1.3897(10)
C60B C61B 1.3899(11)
C60B C59 1.3900(11)
S4 O16 1.4998(11)
S4 C64 1.7999(11)
S4 C65 1.7999(11)
S5A O17 1.4998(10)
S5A C66 1.8000(11)
S5A C67 1.7999(11)
S5B O17 1.4999(11)
S5B C67 1.7999(11)
S5B C66 1.7999(11)
S6 O18 1.5001(8)
S6 C69 1.8001(11)
S6 C68 1.7996(11)
S7 O19 1.4996(12)
S7 C71 1.7982(12)
S7 C70 1.7997(12)
S8 O20 1.4995(11)
S8 C72 1.8009(11)
S8 C73 1.8002(11)

loop_
_geom_torsion_atom_site_label_1
_geom_torsion_atom_site_label_2
_geom_torsion_atom_site_label_3
_geom_torsion_atom_site_label_4
_geom_torsion
C14 Sn1 O1 C6 74.1(10)
C8 Sn1 O1 C6 -105.3(10)
O5 Sn1 O1 C6 163.4(10)
O9 Sn1 O1 C6 164.2(9)
N1 Sn1 O1 C6 -12.5(9)
O8 Sn1 O1 C6 -16.6(13)
C50 Sn3 O3 C7 -90.7(8)
C56 Sn3 O3 C7 91.8(8)
O11 Sn3 O3 C7 179.1(10)
O15 Sn3 O3 C7 -3.2(10)
O4 Sn3 O3 C7 1.9(8)
N3 Sn3 O3 C7 -178.4(9)
C50 Sn3 O4 C7 84.3(9)
C56 Sn3 O4 C7 -89.1(8)
O11 Sn3 O4 C7 -178.3(11)
O15 Sn3 O4 C7 174.5(9)
N3 Sn3 O4 C7 -2.1(10)
O3 Sn3 O4 C7 -1.8(8)
C20 S1 O5 Sn1 179.9(9)
C21 S1 O5 Sn1 75.7(10)
C14 Sn1 O5 S1 -94.9(8)
C8 Sn1 O5 S1 83.4(8)
O1 Sn1 O5 S1 175.5(8)
O9 Sn1 O5 S1 -4.2(7)
N1 Sn1 O5 S1 -177.1(6)
O8 Sn1 O5 S1 -4.5(10)
C29 Sn2 O6 C27 -84.8(12)
C35 Sn2 O6 C27 95.2(12)
O10 Sn2 O6 C27 -175.9(12)
O14 Sn2 O6 C27 -173.6(10)
N2 Sn2 O6 C27 5.2(11)
O13 Sn2 O6 C27 4.6(16)
C14 Sn1 O8 C28 92.8(8)
C8 Sn1 O8 C28 -86.7(8)
O1 Sn1 O8 C28 -176.9(8)
O5 Sn1 O8 C28 3.2(9)
O9 Sn1 O8 C28 2.8(7)
N1 Sn1 O8 C28 179.2(8)
C14 Sn1 O9 C28 -93.4(8)
C8 Sn1 O9 C28 85.4(8)
O1 Sn1 O9 C28 176.8(9)
O5 Sn1 O9 C28 177.6(8)
N1 Sn1 O9 C28 -7.3(9)
O8 Sn1 O9 C28 -2.7(7)
C42 S2 O10 Sn2 102.7(9)
C41 S2 O10 Sn2 -155.5(8)
C29 Sn2 O10 S2 66.6(7)
O6 Sn2 O10 S2 156.6(8)
C35 Sn2 O10 S2 -111.9(7)
O14 Sn2 O10 S2 -22.6(7)
N2 Sn2 O10 S2 158.6(6)
O13 Sn2 O10 S2 -23.8(10)
C50 Sn3 O11 C48 -83.2(15)
C56 Sn3 O11 C48 91.5(15)
O15 Sn3 O11 C48 -172.8(16)
O4 Sn3 O11 C48 180.0(11)
N3 Sn3 O11 C48 2.9(14)
O3 Sn3 O11 C48 6(2)
C29 Sn2 O13 C49 -88.9(8)
O6 Sn2 O13 C49 -178.5(8)
C35 Sn2 O13 C49 90.3(8)
O10 Sn2 O13 C49 2.2(10)
O14 Sn2 O13 C49 0.7(8)
N2 Sn2 O13 C49 -179.1(9)
C29 Sn2 O14 C49 89.1(8)
O6 Sn2 O14 C49 178.1(10)
C35 Sn2 O14 C49 -90.3(9)
O10 Sn2 O14 C49 -179.7(9)
N2 Sn2 O14 C49 -0.5(10)
O13 Sn2 O14 C49 -0.7(8)
C63 S3 O15 Sn3 167.4(10)
C62 S3 O15 Sn3 -88.4(12)
C50 Sn3 O15 S3 103.7(10)
C56 Sn3 O15 S3 -73.4(11)
O11 Sn3 O15 S3 -163.6(11)
O4 Sn3 O15 S3 13.4(10)
N3 Sn3 O15 S3 -171.1(7)
O3 Sn3 O15 S3 17.6(14)
C14 Sn1 N1 C1 95.7(10)
C8 Sn1 N1 C1 -82.4(10)
O1 Sn1 N1 C1 -173.8(11)
O5 Sn1 N1 C1 178.5(9)
O9 Sn1 N1 C1 7.8(12)
O8 Sn1 N1 C1 4.0(10)
C14 Sn1 N1 C5 -82.9(8)
C8 Sn1 N1 C5 99.0(8)
O1 Sn1 N1 C5 7.6(8)
O5 Sn1 N1 C5 0.0(12)
O9 Sn1 N1 C5 -170.7(7)
O8 Sn1 N1 C5 -174.6(8)
C29 Sn2 N2 C26 86.4(10)
O6 Sn2 N2 C26 -3.8(9)
C35 Sn2 N2 C26 -95.0(9)
O10 Sn2 N2 C26 -5.9(13)
O14 Sn2 N2 C26 175.6(8)
O13 Sn2 N2 C26 175.8(10)
C29 Sn2 N2 C22 -90.5(11)
O6 Sn2 N2 C22 179.3(12)
C35 Sn2 N2 C22 88.1(11)
O10 Sn2 N2 C22 177.2(9)
O14 Sn2 N2 C22 -1.3(13)
O13 Sn2 N2 C22 -1.1(11)
C50 Sn3 N3 C43 -90.3(13)
C56 Sn3 N3 C43 84.0(13)
O11 Sn3 N3 C43 176.0(13)
O15 Sn3 N3 C43 -176.3(11)
O4 Sn3 N3 C43 -2.4(15)
O3 Sn3 N3 C43 -2.6(12)
C50 Sn3 N3 C47 92.9(10)
C56 Sn3 N3 C47 -92.9(10)
O11 Sn3 N3 C47 -0.9(9)
O15 Sn3 N3 C47 6.8(14)
O4 Sn3 N3 C47 -179.3(8)
O3 Sn3 N3 C47 -179.5(10)
C5 N1 C1 C2 1.2(18)
Sn1 N1 C1 C2 -177.2(9)
N1 C1 C2 C3 0.1(19)
N1 C1 C2 C7 -179.2(12)
C1 C2 C3 C4 -1(2)
C7 C2 C3 C4 178.5(14)
C2 C3 C4 C5 0(2)
C1 N1 C5 C4 -1.7(19)
Sn1 N1 C5 C4 176.9(10)
C1 N1 C5 C6 177.9(11)
Sn1 N1 C5 C6 -3.4(13)
C3 C4 C5 N1 1(2)
C3 C4 C5 C6 -178.7(13)
Sn1 O1 C6 O2 -166.3(10)
Sn1 O1 C6 C5 15.1(15)
N1 C5 C6 O2 174.8(12)
C4 C5 C6 O2 -6(2)
N1 C5 C6 O1 -6.6(17)
C4 C5 C6 O1 173.1(13)
Sn3 O3 C7 O4 -3.2(13)
Sn3 O3 C7 C2 -179.8(12)
Sn3 O4 C7 O3 3.6(15)
Sn3 O4 C7 C2 -179.8(10)
C1 C2 C7 O3 -6(2)
C3 C2 C7 O3 174.6(13)
C1 C2 C7 O4 177.2(12)
C3 C2 C7 O4 -2(2)
O1 Sn1 C8 C13B 162.0(14)
O5 Sn1 C8 C13B -120.3(14)
O9 Sn1 C8 C13B -40.1(14)
N1 Sn1 C8 C13B 90.9(14)
O8 Sn1 C8 C13B 14.3(14)
O1 Sn1 C8 C9A 59.3(8)
O5 Sn1 C8 C9A 137.0(8)
O9 Sn1 C8 C9A -142.8(8)
N1 Sn1 C8 C9A -11.8(8)
O8 Sn1 C8 C9A -88.4(8)
O1 Sn1 C8 C13A -119.2(9)
O5 Sn1 C8 C13A -41.6(9)
O9 Sn1 C8 C13A 38.6(9)
N1 Sn1 C8 C13A 169.6(9)
O8 Sn1 C8 C13A 93.1(9)
O1 Sn1 C8 C9B -18.7(13)
O5 Sn1 C8 C9B 58.9(13)
O9 Sn1 C8 C9B 139.1(13)
N1 Sn1 C8 C9B -89.9(13)
O8 Sn1 C8 C9B -166.4(13)
C13A C8 C9A C10A 0.2(3)
Sn1 C8 C9A C10A -178.4(8)
C8 C9A C10A C11 0.4(3)
C11 C12A C13A C8 -0.4(9)
C9A C8 C13A C12A -0.2(6)
Sn1 C8 C13A C12A 178.4(8)
C13B C8 C9B C10B 0.0(3)
Sn1 C8 C9B C10B -179.3(7)
C8 C9B C10B C11 -0.1(3)
C11 C12B C13B C8 0.0(9)
C9B C8 C13B C12B 0.1(7)
Sn1 C8 C13B C12B 179.3(8)
O1 Sn1 C14 C15 39.4(6)
O5 Sn1 C14 C15 -38.1(6)
O9 Sn1 C14 C15 -118.4(6)
N1 Sn1 C14 C15 110.5(6)
O8 Sn1 C14 C15 -172.8(6)
O1 Sn1 C14 C19 -140.3(7)
O5 Sn1 C14 C19 142.1(7)
O9 Sn1 C14 C19 61.8(7)
N1 Sn1 C14 C19 -69.2(7)
O8 Sn1 C14 C19 7.4(7)
C19 C14 C15 C16 0.0(3)
Sn1 C14 C15 C16 -179.8(7)
C14 C15 C16 C17 0.0(3)
C15 C16 C17 C18 0.1(6)
C16 C17 C18 C19 -0.2(8)
C17 C18 C19 C14 0.1(9)
C15 C14 C19 C18 0.0(6)
Sn1 C14 C19 C18 179.7(8)
C26 N2 C22 C23 1.8(19)
Sn2 N2 C22 C23 178.6(9)
N2 C22 C23 C24 -1(2)
N2 C22 C23 C28 178.8(12)
C22 C23 C24 C25 -2(2)
C28 C23 C24 C25 178.2(14)
C23 C24 C25 C26 4(2)
C22 N2 C26 C25 0(2)
Sn2 N2 C26 C25 -177.3(12)
C22 N2 C26 C27 -179.9(11)
Sn2 N2 C26 C27 2.7(15)
C24 C25 C26 N2 -3(2)
C24 C25 C26 C27 177.0(14)
Sn2 O6 C27 O7 172.8(12)
Sn2 O6 C27 C26 -5.5(18)
N2 C26 C27 O7 -177.3(13)
C25 C26 C27 O7 3(2)
N2 C26 C27 O6 1.1(19)
C25 C26 C27 O6 -178.9(14)
Sn1 O8 C28 O9 -4.5(12)
Sn1 O8 C28 C23 175.3(11)
Sn1 O9 C28 O8 5.1(13)
Sn1 O9 C28 C23 -174.8(10)
C22 C23 C28 O8 4(2)
C24 C23 C28 O8 -176.9(13)
C22 C23 C28 O9 -176.4(12)
C24 C23 C28 O9 3.0(19)
O6 Sn2 C29 C34A 129.5(10)
O10 Sn2 C29 C34A -152.2(10)
O14 Sn2 C29 C34A -72.0(10)
N2 Sn2 C29 C34A 59.0(10)
O13 Sn2 C29 C34A -17.7(10)
O6 Sn2 C29 C34B 32.8(11)
O10 Sn2 C29 C34B 111.1(11)
O14 Sn2 C29 C34B -168.7(11)
N2 Sn2 C29 C34B -37.7(11)
O13 Sn2 C29 C34B -114.3(11)
O6 Sn2 C29 C30A -50.8(9)
O10 Sn2 C29 C30A 27.6(9)
O14 Sn2 C29 C30A 107.8(9)
N2 Sn2 C29 C30A -121.2(9)
O13 Sn2 C29 C30A 162.1(9)
O6 Sn2 C29 C30B -143.0(11)
O10 Sn2 C29 C30B -64.7(11)
O14 Sn2 C29 C30B 15.5(11)
N2 Sn2 C29 C30B 146.5(11)
O13 Sn2 C29 C30B 69.8(11)
C34A C29 C30A C31A 0.1(3)
Sn2 C29 C30A C31A -179.7(8)
C29 C30A C31A C32 0.4(3)
C30A C29 C34A C33A -0.1(6)
C30B C29 C34A C33A 65.3(7)
Sn2 C29 C34A C33A 179.7(9)
C32 C33A C34A C29 -0.5(9)
C34B C29 C30B C31B -0.1(3)
Sn2 C29 C30B C31B 175.8(7)
C29 C30B C31B C32 -0.1(3)
C30B C29 C34B C33B 0.2(6)
Sn2 C29 C34B C33B -175.6(8)
C32 C33B C34B C29 -0.2(9)
C34B C33B C32 C31B 0.0(9)
C30B C31B C32 C33B 0.1(6)
C34A C33A C32 C31A 1.0(9)
C30A C31A C32 C33A -1.0(6)
O6 Sn2 C35 C36A 46.0(9)
O10 Sn2 C35 C36A -32.3(9)
O14 Sn2 C35 C36A -112.5(9)
N2 Sn2 C35 C36A 116.5(9)
O13 Sn2 C35 C36A -166.9(9)
O6 Sn2 C35 C40B 144.8(10)
O10 Sn2 C35 C40B 66.5(10)
O14 Sn2 C35 C40B -13.7(10)
N2 Sn2 C35 C40B -144.7(10)
O13 Sn2 C35 C40B -68.1(10)
O6 Sn2 C35 C36B -28.5(10)
O10 Sn2 C35 C36B -106.8(10)
O14 Sn2 C35 C36B 173.0(10)
N2 Sn2 C35 C36B 42.0(10)
O13 Sn2 C35 C36B 118.6(10)
O6 Sn2 C35 C40A -137.9(11)
O10 Sn2 C35 C40A 143.8(11)
O14 Sn2 C35 C40A 63.6(11)
N2 Sn2 C35 C40A -67.4(11)
O13 Sn2 C35 C40A 9.2(11)
C40A C35 C36A C37A 0.0(3)
Sn2 C35 C36A C37A 176.3(7)
C35 C36A C37A C38 -0.1(3)
C38 C39A C40A C35 0.1(9)
C36A C35 C40A C39A 0.0(6)
Sn2 C35 C40A C39A -175.9(9)
C40B C35 C36B C37B 0.0(3)
Sn2 C35 C36B C37B 173.2(8)
C35 C36B C37B C38 0.0(3)
C38 C39B C40B C35 0.0(9)
C36B C35 C40B C39B 0.0(6)
Sn2 C35 C40B C39B -173.5(9)
C36A C37A C38 C39A 0.2(6)
C36B C37B C38 C39B 0.0(6)
C40B C39B C38 C37B 0.0(9)
C40A C39A C38 C37A -0.1(9)
C47 N3 C43 C44 -2(2)
Sn3 N3 C43 C44 -178.8(10)
N3 C43 C44 C45 3(2)
N3 C43 C44 C49 -177.3(13)
C43 C44 C45 C46 -1(2)
C49 C44 C45 C46 179.4(13)
C44 C45 C46 C47 -2(2)
C43 N3 C47 C46 -1(2)
Sn3 N3 C47 C46 176.2(11)
C43 N3 C47 C48 -177.8(12)
Sn3 N3 C47 C48 -0.6(15)
C45 C46 C47 N3 3(2)
C45 C46 C47 C48 179.7(14)
Sn3 O11 C48 O12 173.7(13)
Sn3 O11 C48 C47 -4(2)
N3 C47 C48 O12 -175.2(13)
C46 C47 C48 O12 8(2)
N3 C47 C48 O11 3(2)
C46 C47 C48 O11 -174.0(15)
Sn2 O13 C49 O14 -1.2(13)
Sn2 O13 C49 C44 -179.4(12)
Sn2 O14 C49 O13 1.4(15)
Sn2 O14 C49 C44 179.6(10)
C43 C44 C49 O13 0(2)
C45 C44 C49 O13 179.5(13)
C43 C44 C49 O14 -178.4(13)
C45 C44 C49 O14 1(2)
O11 Sn3 C50 C55A 25.3(11)
O15 Sn3 C50 C55A 101.6(11)
O4 Sn3 C50 C55A -178.3(11)
N3 Sn3 C50 C55A -45.6(11)
O3 Sn3 C50 C55A -124.1(11)
O11 Sn3 C50 C55B 133.7(11)
O15 Sn3 C50 C55B -150.0(11)
O4 Sn3 C50 C55B -69.9(10)
N3 Sn3 C50 C55B 62.8(10)
O3 Sn3 C50 C55B -15.7(10)
O11 Sn3 C50 C51B -48.8(9)
O15 Sn3 C50 C51B 27.4(9)
O4 Sn3 C50 C51B 107.6(9)
N3 Sn3 C50 C51B -119.8(9)
O3 Sn3 C50 C51B 161.7(9)
O11 Sn3 C50 C51A -149.4(10)
O15 Sn3 C50 C51A -73.1(11)
O4 Sn3 C50 C51A 7.0(10)
N3 Sn3 C50 C51A 139.7(11)
O3 Sn3 C50 C51A 61.2(10)
C55A C50 C51A C52A -0.1(3)
Sn3 C50 C51A C52A 174.7(8)
C50 C51A C52A C53 -0.2(3)
C51A C50 C55A C54A 0.1(6)
Sn3 C50 C55A C54A -174.5(9)
C53 C54A C55A C50 0.1(9)
C55B C50 C51B C52B 0.2(3)
Sn3 C50 C51B C52B -177.3(8)
C50 C51B C52B C53 0.3(3)
C51B C50 C55B C54B -0.3(6)
Sn3 C50 C55B C54B 177.0(9)
C53 C54B C55B C50 -0.2(9)
C55A C54A C53 C52A -0.4(9)
C51A C52A C53 C54A 0.4(6)
C51B C52B C53 C54B -0.8(6)
O11 Sn3 C56 C57B -121.4(11)
O15 Sn3 C56 C57B 162.3(11)
O4 Sn3 C56 C57B 82.4(11)
N3 Sn3 C56 C57B -50.3(11)
O3 Sn3 C56 C57B 28.1(11)
O11 Sn3 C56 C57A -58.7(10)
O15 Sn3 C56 C57A -135.1(10)
O4 Sn3 C56 C57A 145.1(10)
N3 Sn3 C56 C57A 12.4(10)
O3 Sn3 C56 C57A 90.8(10)
O11 Sn3 C56 C61B 60.2(12)
O15 Sn3 C56 C61B -16.1(12)
O4 Sn3 C56 C61B -96.0(12)
N3 Sn3 C56 C61B 131.3(12)
O3 Sn3 C56 C61B -150.3(12)
O11 Sn3 C56 C61A 122.5(10)
O15 Sn3 C56 C61A 46.1(10)
O4 Sn3 C56 C61A -33.8(10)
N3 Sn3 C56 C61A -166.5(10)
O3 Sn3 C56 C61A -88.1(10)
C61A C56 C57A C58A -0.2(3)
Sn3 C56 C57A C58A -179.1(8)
C56 C57A C58A C59 -0.4(3)
C59 C60A C61A C56 0.4(9)
C57A C56 C61A C60A 0.3(7)
Sn3 C56 C61A C60A 179.1(9)
C61B C56 C57B C58B 0.2(3)
Sn3 C56 C57B C58B -178.2(8)
C56 C57B C58B C59 0.4(3)
C57B C56 C61B C60B -0.2(6)
Sn3 C56 C61B C60B 178.2(9)
C59 C60B C61B C56 -0.4(9)
C61A C60A C59 C58A -1.1(9)
C57A C58A C59 C60A 1.1(6)
C57B C58B C59 C60B -1.1(6)
C61B C60B C59 C58B 1.1(9)
